data_7116879
loop_
_publ_author_name
'Peng Cui'
'Cezar C. Comanescu'
'Vlad M. Iluc'

_publ_section_title
;
 Frustrated Lewis pair-like reactions of nucleophilic palladium carbenes
 with B(C6F5)3
;
_journal_name_full Chem.Commun.
_journal_page_first 6206
_journal_paper_doi 10.1039/C5cc00868A
_journal_volume 51
_journal_year 2015
_chemical_formula_sum 'C46 H45 B F15 P3 Pd'
_chemical_formula_weight 1092.94
_chemical_name_systematic
; 
 ? 
;
_space_group_IT_number 14
_symmetry_cell_setting monoclinic
_symmetry_space_group_name_Hall '-P 2yn'
_symmetry_space_group_name_H-M 'P 1 21/n 1'
_atom_sites_solution_hydrogens geom
_atom_sites_solution_primary direct
_atom_sites_solution_secondary difmap
_audit_creation_method SHELXL-97
_audit_update_record
;
2014-12-05 deposited with the CCDC.
2015-03-03 downloaded from the CCDC.
;
_cell_angle_alpha 90.00
_cell_angle_beta 104.9431(16)
_cell_angle_gamma 90.00
_cell_formula_units_Z 4
_cell_length_a 9.7351(4)
_cell_length_b 29.7778(12)
_cell_length_c 16.3484(6)
_cell_measurement_temperature 120(2)
_cell_volume 4579.0(3)
_computing_structure_refinement 'SHELXL-97 (Sheldrick, 1997)'
_computing_structure_solution 'SHELXS-97 (Sheldrick, 1990)'
_diffrn_ambient_temperature 120(2)
_diffrn_measured_fraction_theta_full 1.000
_diffrn_measured_fraction_theta_max 0.995
_diffrn_radiation_monochromator graphite
_diffrn_radiation_source 'fine-focus sealed tube'
_diffrn_radiation_type MoK\a
_diffrn_radiation_wavelength 0.71073
_diffrn_reflns_av_R_equivalents 0.1029
_diffrn_reflns_av_sigmaI/netI 0.0741
_diffrn_reflns_limit_h_max 7
_diffrn_reflns_limit_h_min -12
_diffrn_reflns_limit_k_max 39
_diffrn_reflns_limit_k_min -39
_diffrn_reflns_limit_l_max 21
_diffrn_reflns_limit_l_min -21
_diffrn_reflns_number 88562
_diffrn_reflns_theta_full 25.00
_diffrn_reflns_theta_max 28.13
_diffrn_reflns_theta_min 1.46
_exptl_absorpt_coefficient_mu 0.605
_exptl_absorpt_correction_T_max 0.9874
_exptl_absorpt_correction_T_min 0.9809
_exptl_absorpt_correction_type multi-scan
_exptl_absorpt_process_details 'Bruker AXS area detector scaling and absorption correction'
_exptl_crystal_density_diffrn 1.585
_exptl_crystal_density_method 'not measured'
_exptl_crystal_description block
_exptl_crystal_F_000 2208
_exptl_crystal_size_max 0.08
_exptl_crystal_size_mid 0.05
_exptl_crystal_size_min 0.02
_refine_diff_density_max 0.486
_refine_diff_density_min -0.604
_refine_diff_density_rms 0.098
_refine_ls_extinction_method none
_refine_ls_goodness_of_fit_ref 1.005
_refine_ls_hydrogen_treatment constr
_refine_ls_matrix_type full
_refine_ls_number_parameters 606
_refine_ls_number_reflns 11118
_refine_ls_number_restraints 0
_refine_ls_restrained_S_all 1.005
_refine_ls_R_factor_all 0.0814
_refine_ls_R_factor_gt 0.0399
_refine_ls_shift/su_max 0.003
_refine_ls_shift/su_mean 0.000
_refine_ls_structure_factor_coef Fsqd
_refine_ls_weighting_details 'calc w=1/[\s^2^(Fo^2^)+(0.0245P)^2^+2.4470P] where P=(Fo^2^+2Fc^2^)/3'
_refine_ls_weighting_scheme calc
_refine_ls_wR_factor_gt 0.0651
_refine_ls_wR_factor_ref 0.0749
_reflns_number_gt 7584
_reflns_number_total 11118
_reflns_threshold_expression >2sigma(I)
_cod_data_source_file c5cc00868a2.cif
_cod_data_source_block cc197
_cod_original_sg_symbol_H-M P2(1)/n
_cod_database_code 7116879

loop_
_symmetry_equiv_pos_as_xyz
'x, y, z'
'-x+1/2, y+1/2, -z+1/2'
'-x, -y, -z'
'x-1/2, -y-1/2, z-1/2'

loop_
_atom_site_label
_atom_site_type_symbol
_atom_site_fract_x
_atom_site_fract_y
_atom_site_fract_z
_atom_site_U_iso_or_equiv
_atom_site_adp_type
_atom_site_occupancy
_atom_site_symmetry_multiplicity
_atom_site_calc_flag
_atom_site_refinement_flags
Pd Pd 0.04085(2) 0.865479(7) 0.762062(13) 0.01146(5) Uani 1 1 d .
C C -0.1143(3) 0.83814(9) 0.81312(16) 0.0123(6) Uani 1 1 d .
P1 P 0.08894(7) 0.78995(2) 0.75638(4) 0.01275(15) Uani 1 1 d .
P2 P -0.07381(8) 0.93128(2) 0.78231(4) 0.01399(16) Uani 1 1 d .
P3 P 0.22990(8) 0.89747(2) 0.71584(5) 0.01698(16) Uani 1 1 d .
C11 C -0.1650(3) 0.79604(9) 0.79098(16) 0.0132(6) Uani 1 1 d .
C12 C -0.0818(3) 0.76522(9) 0.75394(16) 0.0115(6) Uani 1 1 d .
C13 C -0.1249(3) 0.72377(9) 0.72888(16) 0.0137(6) Uani 1 1 d .
H13 H -0.0636 0.7057 0.7059 0.016 Uiso 1 1 calc R
C14 C -0.2630(3) 0.70389(8) 0.73445(17) 0.0136(6) Uani 1 1 d .
H14 H -0.3196 0.6976 0.6753 0.016 Uiso 1 1 calc R
C15 C -0.3449(3) 0.73668(9) 0.77139(17) 0.0151(6) Uani 1 1 d .
H15 H -0.4364 0.7278 0.7759 0.018 Uiso 1 1 calc R
C16 C -0.3003(3) 0.77775(9) 0.79883(17) 0.0162(6) Uani 1 1 d .
H16 H -0.3586 0.7957 0.8243 0.019 Uiso 1 1 calc R
C21 C -0.1748(3) 0.86742(9) 0.86715(16) 0.0141(6) Uani 1 1 d .
C25 C -0.2943(3) 0.87930(10) 0.97793(18) 0.0205(7) Uani 1 1 d .
H25 H -0.3308 0.8676 1.0222 0.025 Uiso 1 1 calc R
C24 C -0.3054(3) 0.92464(10) 0.95987(17) 0.0198(6) Uani 1 1 d .
H24 H -0.3541 0.9439 0.9894 0.024 Uiso 1 1 calc R
C23 C -0.2457(3) 0.94189(9) 0.89884(17) 0.0188(6) Uani 1 1 d .
H23 H -0.2521 0.9731 0.8867 0.023 Uiso 1 1 calc R
C22 C -0.1759(3) 0.91364(9) 0.85492(16) 0.0141(6) Uani 1 1 d .
C26 C -0.2306(3) 0.85075(9) 0.93218(17) 0.0187(6) Uani 1 1 d .
H26 H -0.2244 0.8196 0.9448 0.022 Uiso 1 1 calc R
C31 C 0.3291(3) 0.86472(10) 0.65720(19) 0.0266(7) Uani 1 1 d .
H31A H 0.2633 0.8513 0.6076 0.040 Uiso 1 1 calc R
H31B H 0.3813 0.8409 0.6935 0.040 Uiso 1 1 calc R
H31C H 0.3964 0.8842 0.6388 0.040 Uiso 1 1 calc R
C32 C 0.3708(3) 0.91530(10) 0.80586(19) 0.0267(7) Uani 1 1 d .
H32A H 0.4513 0.9265 0.7861 0.040 Uiso 1 1 calc R
H32B H 0.4016 0.8898 0.8440 0.040 Uiso 1 1 calc R
H32C H 0.3355 0.9393 0.8361 0.040 Uiso 1 1 calc R
C33 C 0.2019(3) 0.94762(10) 0.65048(19) 0.0246(7) Uani 1 1 d .
H33A H 0.2935 0.9586 0.6443 0.037 Uiso 1 1 calc R
H33B H 0.1569 0.9708 0.6773 0.037 Uiso 1 1 calc R
H33C H 0.1400 0.9405 0.5945 0.037 Uiso 1 1 calc R
C36 C -0.3920(3) 0.60960(9) 0.87385(17) 0.0165(6) Uani 1 1 d .
C41 C 0.1505(3) 0.76721(10) 0.66769(18) 0.0219(7) Uani 1 1 d .
H41 H 0.2383 0.7845 0.6671 0.026 Uiso 1 1 calc R
C42 C 0.2123(3) 0.76880(9) 0.85347(18) 0.0192(6) Uani 1 1 d .
H42 H 0.2081 0.7352 0.8519 0.023 Uiso 1 1 calc R
C43 C 0.0425(3) 0.77857(13) 0.58476(18) 0.0369(9) Uani 1 1 d .
H43A H 0.0814 0.7704 0.5371 0.055 Uiso 1 1 calc R
H43B H 0.0223 0.8109 0.5828 0.055 Uiso 1 1 calc R
H43C H -0.0454 0.7618 0.5810 0.055 Uiso 1 1 calc R
C44 C 0.1937(4) 0.71753(11) 0.6720(2) 0.0402(9) Uani 1 1 d .
H44A H 0.1084 0.6987 0.6618 0.060 Uiso 1 1 calc R
H44B H 0.2556 0.7109 0.7282 0.060 Uiso 1 1 calc R
H44C H 0.2447 0.7113 0.6289 0.060 Uiso 1 1 calc R
C46 C 0.1694(3) 0.78426(10) 0.93173(18) 0.0260(7) Uani 1 1 d .
H46A H 0.1753 0.8171 0.9356 0.039 Uiso 1 1 calc R
H46B H 0.2335 0.7710 0.9822 0.039 Uiso 1 1 calc R
H46C H 0.0716 0.7747 0.9280 0.039 Uiso 1 1 calc R
C45 C 0.3652(3) 0.78286(11) 0.8581(2) 0.0319(8) Uani 1 1 d .
H45A H 0.3902 0.7734 0.8063 0.048 Uiso 1 1 calc R
H45B H 0.4299 0.7687 0.9072 0.048 Uiso 1 1 calc R
H45C H 0.3736 0.8156 0.8636 0.048 Uiso 1 1 calc R
C51 C -0.2085(3) 0.95525(10) 0.69220(18) 0.0215(7) Uani 1 1 d .
H51 H -0.2647 0.9777 0.7156 0.026 Uiso 1 1 calc R
C52 C 0.0414(3) 0.97719(9) 0.83649(17) 0.0169(6) Uani 1 1 d .
H52 H 0.1134 0.9825 0.8036 0.020 Uiso 1 1 calc R
C53 C -0.1482(3) 0.97935(11) 0.6271(2) 0.0310(8) Uani 1 1 d .
H53A H -0.1022 0.9575 0.5980 0.047 Uiso 1 1 calc R
H53B H -0.0783 1.0017 0.6556 0.047 Uiso 1 1 calc R
H53C H -0.2254 0.9944 0.5857 0.047 Uiso 1 1 calc R
C54 C -0.3101(3) 0.91813(11) 0.6505(2) 0.0345(9) Uani 1 1 d .
H54A H -0.3897 0.9312 0.6078 0.052 Uiso 1 1 calc R
H54B H -0.3465 0.9026 0.6935 0.052 Uiso 1 1 calc R
H54C H -0.2597 0.8966 0.6233 0.052 Uiso 1 1 calc R
C55 C 0.1237(3) 0.96073(10) 0.92394(18) 0.0275(7) Uani 1 1 d .
H55A H 0.1621 0.9307 0.9189 0.041 Uiso 1 1 calc R
H55B H 0.0598 0.9594 0.9614 0.041 Uiso 1 1 calc R
H55C H 0.2020 0.9815 0.9476 0.041 Uiso 1 1 calc R
C56 C -0.0281(3) 1.02242(9) 0.8427(2) 0.0266(7) Uani 1 1 d .
H56A H -0.0790 1.0325 0.7859 0.040 Uiso 1 1 calc R
H56B H 0.0452 1.0444 0.8682 0.040 Uiso 1 1 calc R
H56C H -0.0953 1.0194 0.8778 0.040 Uiso 1 1 calc R
C61 C -0.1736(3) 0.61597(9) 0.72866(17) 0.0132(6) Uani 1 1 d .
C62 C -0.1185(3) 0.57591(9) 0.76599(17) 0.0153(6) Uani 1 1 d .
F62 F -0.12013(17) 0.56754(5) 0.84709(10) 0.0230(4) Uani 1 1 d .
C63 C -0.0567(3) 0.54345(9) 0.72821(19) 0.0189(6) Uani 1 1 d .
F63 F -0.00088(17) 0.50615(5) 0.77089(11) 0.0293(4) Uani 1 1 d .
C64 C -0.0478(3) 0.54954(9) 0.6465(2) 0.0215(7) Uani 1 1 d .
F64 F 0.01618(19) 0.51862(6) 0.60862(12) 0.0340(5) Uani 1 1 d .
C65 C -0.1034(3) 0.58754(10) 0.60523(18) 0.0189(6) Uani 1 1 d .
F65 F -0.09543(18) 0.59445(6) 0.52488(10) 0.0285(4) Uani 1 1 d .
C66 C -0.1659(3) 0.61916(9) 0.64529(17) 0.0158(6) Uani 1 1 d .
F66 F -0.21694(17) 0.65528(5) 0.59682(9) 0.0226(4) Uani 1 1 d .
B B -0.2334(3) 0.65435(10) 0.78526(19) 0.0129(6) Uani 1 1 d .
C71 C -0.3806(3) 0.63189(9) 0.80117(16) 0.0144(6) Uani 1 1 d .
C72 C -0.5055(3) 0.63006(9) 0.73677(16) 0.0143(6) Uani 1 1 d .
F72 F -0.51001(16) 0.64818(5) 0.66038(9) 0.0215(4) Uani 1 1 d .
C73 C -0.6286(3) 0.60933(9) 0.74327(18) 0.0174(6) Uani 1 1 d .
F73 F -0.74421(16) 0.60803(6) 0.67679(10) 0.0273(4) Uani 1 1 d .
C74 C -0.6328(3) 0.58790(9) 0.81636(18) 0.0178(6) Uani 1 1 d .
F74 F -0.74904(16) 0.56539(6) 0.82273(11) 0.0265(4) Uani 1 1 d .
C75 C -0.5134(3) 0.58836(9) 0.88228(17) 0.0182(6) Uani 1 1 d .
F76 F -0.27987(16) 0.60651(6) 0.94260(10) 0.0235(4) Uani 1 1 d .
C81 C -0.1123(3) 0.66568(9) 0.87376(16) 0.0136(6) Uani 1 1 d .
C82 C -0.1458(3) 0.68757(9) 0.94111(17) 0.0169(6) Uani 1 1 d .
F82 F -0.28359(16) 0.69685(5) 0.93801(10) 0.0222(4) Uani 1 1 d .
C83 C -0.0490(3) 0.70073(10) 1.01404(17) 0.0208(7) Uani 1 1 d .
F83 F -0.08992(19) 0.72309(6) 1.07497(10) 0.0309(4) Uani 1 1 d .
C84 C 0.0922(3) 0.69091(10) 1.02467(17) 0.0225(7) Uani 1 1 d .
F84 F 0.18930(18) 0.70317(6) 1.09544(10) 0.0357(5) Uani 1 1 d .
C85 C 0.1330(3) 0.67013(10) 0.95981(18) 0.0206(7) Uani 1 1 d .
F85 F 0.27153(17) 0.66190(6) 0.96700(11) 0.0319(4) Uani 1 1 d .
C86 C 0.0329(3) 0.65946(9) 0.88688(17) 0.0164(6) Uani 1 1 d .
F86 F 0.08590(16) 0.64206(5) 0.82485(10) 0.0220(4) Uani 1 1 d .
F75 F -0.51527(17) 0.56733(6) 0.95474(10) 0.0294(4) Uani 1 1 d .

loop_
_atom_site_aniso_label
_atom_site_aniso_U_11
_atom_site_aniso_U_22
_atom_site_aniso_U_33
_atom_site_aniso_U_23
_atom_site_aniso_U_13
_atom_site_aniso_U_12
Pd 0.01046(10) 0.01018(10) 0.01468(10) -0.00126(9) 0.00496(8) -0.00140(9)
C 0.0097(14) 0.0151(14) 0.0134(13) 0.0017(11) 0.0053(11) 0.0006(11)
P1 0.0101(3) 0.0116(4) 0.0178(4) -0.0021(3) 0.0058(3) -0.0012(3)
P2 0.0146(4) 0.0108(4) 0.0171(4) -0.0014(3) 0.0051(3) -0.0005(3)
P3 0.0158(4) 0.0165(4) 0.0200(4) -0.0002(3) 0.0072(3) -0.0034(3)
C11 0.0130(14) 0.0128(14) 0.0147(13) 0.0035(11) 0.0052(11) 0.0007(11)
C12 0.0062(13) 0.0145(14) 0.0145(14) 0.0008(11) 0.0038(11) -0.0013(11)
C13 0.0121(14) 0.0164(15) 0.0136(14) 0.0011(11) 0.0052(11) 0.0011(11)
C14 0.0118(14) 0.0111(14) 0.0194(14) -0.0010(11) 0.0067(12) -0.0018(11)
C15 0.0096(14) 0.0146(15) 0.0222(15) 0.0013(12) 0.0061(12) 0.0004(11)
C16 0.0122(15) 0.0158(15) 0.0238(15) -0.0011(12) 0.0101(12) 0.0006(12)
C21 0.0087(13) 0.0172(14) 0.0162(13) -0.0026(12) 0.0030(11) -0.0011(12)
C25 0.0206(16) 0.0251(17) 0.0187(15) -0.0016(12) 0.0103(13) -0.0023(13)
C24 0.0185(16) 0.0227(17) 0.0209(15) -0.0079(12) 0.0100(13) -0.0017(13)
C23 0.0190(16) 0.0126(14) 0.0258(16) -0.0044(12) 0.0074(13) 0.0007(12)
C22 0.0131(14) 0.0147(14) 0.0159(14) -0.0035(11) 0.0061(12) -0.0031(11)
C26 0.0225(16) 0.0162(15) 0.0190(15) 0.0014(12) 0.0080(13) 0.0009(12)
C31 0.0238(17) 0.0247(16) 0.0381(18) -0.0032(15) 0.0199(14) -0.0081(15)
C32 0.0197(16) 0.0248(18) 0.0338(18) 0.0031(14) 0.0035(14) -0.0053(14)
C33 0.0240(17) 0.0238(17) 0.0263(17) 0.0046(13) 0.0072(14) -0.0043(14)
C36 0.0125(14) 0.0163(15) 0.0190(15) -0.0007(12) 0.0012(12) -0.0012(12)
C41 0.0181(16) 0.0226(16) 0.0300(17) -0.0086(13) 0.0154(14) -0.0058(13)
C42 0.0119(15) 0.0149(15) 0.0296(17) 0.0044(12) 0.0028(13) 0.0004(12)
C43 0.0298(19) 0.066(3) 0.0201(17) -0.0166(17) 0.0154(15) -0.0200(18)
C44 0.042(2) 0.0248(19) 0.068(3) -0.0181(18) 0.041(2) -0.0080(16)
C46 0.0243(17) 0.0270(18) 0.0219(16) 0.0036(13) -0.0027(14) 0.0008(14)
C45 0.0144(16) 0.0334(19) 0.044(2) 0.0121(16) 0.0002(15) -0.0003(14)
C51 0.0191(16) 0.0203(16) 0.0247(16) 0.0007(13) 0.0050(13) 0.0042(13)
C52 0.0177(15) 0.0137(15) 0.0206(15) -0.0005(12) 0.0073(12) -0.0024(12)
C53 0.0271(18) 0.037(2) 0.0272(18) 0.0110(15) 0.0038(15) 0.0030(15)
C54 0.0237(18) 0.040(2) 0.0316(19) 0.0046(16) -0.0083(15) -0.0096(16)
C55 0.0280(18) 0.0249(18) 0.0259(17) -0.0039(14) 0.0004(14) -0.0053(14)
C56 0.0314(18) 0.0139(15) 0.0390(19) -0.0081(14) 0.0173(15) -0.0063(14)
C61 0.0079(13) 0.0128(13) 0.0185(14) -0.0020(11) 0.0028(11) -0.0034(11)
C62 0.0118(14) 0.0146(14) 0.0192(15) -0.0010(12) 0.0034(12) -0.0022(11)
F62 0.0287(10) 0.0185(9) 0.0225(9) 0.0056(7) 0.0081(8) 0.0040(7)
C63 0.0134(15) 0.0118(14) 0.0323(18) 0.0009(13) 0.0072(13) -0.0002(12)
F63 0.0269(10) 0.0144(9) 0.0478(11) 0.0051(8) 0.0118(9) 0.0067(7)
C64 0.0150(15) 0.0154(15) 0.0375(19) -0.0107(13) 0.0128(14) -0.0031(12)
F64 0.0356(11) 0.0218(10) 0.0530(12) -0.0120(9) 0.0266(10) 0.0039(8)
C65 0.0126(15) 0.0236(16) 0.0218(16) -0.0046(13) 0.0069(12) -0.0071(12)
F65 0.0354(11) 0.0323(10) 0.0232(9) -0.0084(8) 0.0172(8) -0.0043(9)
C66 0.0119(14) 0.0138(14) 0.0204(15) -0.0016(12) 0.0016(12) -0.0025(11)
F66 0.0304(10) 0.0202(9) 0.0178(9) 0.0015(7) 0.0072(8) 0.0039(8)
B 0.0104(16) 0.0130(15) 0.0153(16) -0.0006(13) 0.0034(13) 0.0010(13)
C71 0.0138(14) 0.0120(13) 0.0172(14) -0.0032(12) 0.0038(11) -0.0010(12)
C72 0.0175(15) 0.0129(14) 0.0134(13) 0.0023(11) 0.0058(11) 0.0025(12)
F72 0.0193(9) 0.0265(10) 0.0172(8) 0.0041(7) 0.0019(7) -0.0063(7)
C73 0.0108(14) 0.0171(15) 0.0228(15) -0.0001(12) 0.0017(12) 0.0008(12)
F73 0.0135(9) 0.0347(11) 0.0284(10) 0.0042(8) -0.0042(8) -0.0066(8)
C74 0.0099(14) 0.0151(15) 0.0295(16) 0.0004(12) 0.0074(13) -0.0018(12)
F74 0.0139(9) 0.0265(10) 0.0402(11) 0.0081(8) 0.0091(8) -0.0064(8)
C75 0.0189(16) 0.0182(15) 0.0204(15) 0.0043(12) 0.0103(13) -0.0021(12)
F76 0.0178(9) 0.0308(10) 0.0196(9) 0.0064(7) 0.0006(7) -0.0066(8)
C81 0.0138(15) 0.0112(14) 0.0162(14) 0.0006(11) 0.0048(12) -0.0026(11)
C82 0.0156(15) 0.0162(15) 0.0215(15) -0.0009(12) 0.0096(12) -0.0031(12)
F82 0.0182(9) 0.0273(10) 0.0246(9) -0.0075(7) 0.0120(7) -0.0022(7)
C83 0.0300(18) 0.0213(16) 0.0141(14) -0.0025(12) 0.0111(13) -0.0058(13)
F83 0.0385(11) 0.0387(11) 0.0193(9) -0.0130(8) 0.0143(8) -0.0120(9)
C84 0.0235(17) 0.0272(17) 0.0130(14) -0.0003(13) -0.0019(13) -0.0117(14)
F84 0.0314(11) 0.0529(13) 0.0178(9) -0.0070(8) -0.0029(8) -0.0142(9)
C85 0.0131(15) 0.0240(16) 0.0237(16) 0.0026(13) 0.0030(13) -0.0002(13)
F85 0.0134(9) 0.0442(12) 0.0338(10) -0.0031(9) -0.0018(8) 0.0013(8)
C86 0.0173(15) 0.0148(15) 0.0171(14) 0.0002(11) 0.0043(12) -0.0001(12)
F86 0.0124(8) 0.0284(10) 0.0262(9) -0.0094(8) 0.0066(7) -0.0003(7)
F75 0.0246(10) 0.0390(11) 0.0257(10) 0.0130(8) 0.0084(8) -0.0072(8)

loop_
_atom_type_symbol
_atom_type_description
_atom_type_scat_dispersion_real
_atom_type_scat_dispersion_imag
_atom_type_scat_source
C C 0.0033 0.0016 'International Tables Vol C Tables 4.2.6.8 and 6.1.1.4'
H H 0.0000 0.0000 'International Tables Vol C Tables 4.2.6.8 and 6.1.1.4'
B B 0.0013 0.0007 'International Tables Vol C Tables 4.2.6.8 and 6.1.1.4'
F F 0.0171 0.0103 'International Tables Vol C Tables 4.2.6.8 and 6.1.1.4'
P P 0.1023 0.0942 'International Tables Vol C Tables 4.2.6.8 and 6.1.1.4'
Pd Pd -0.9988 1.0072 'International Tables Vol C Tables 4.2.6.8 and 6.1.1.4'

loop_
_geom_angle_atom_site_label_1
_geom_angle_atom_site_label_2
_geom_angle_atom_site_label_3
_geom_angle
C Pd P1 79.01(7)
C Pd P2 81.19(7)
P1 Pd P2 160.08(3)
C Pd P3 175.08(7)
P1 Pd P3 101.40(3)
P2 Pd P3 98.52(3)
C11 C C21 122.2(2)
C11 C Pd 120.44(19)
C21 C Pd 117.17(18)
C12 P1 C41 108.52(13)
C12 P1 C42 105.76(12)
C41 P1 C42 106.40(14)
C12 P1 Pd 101.72(9)
C41 P1 Pd 120.21(10)
C42 P1 Pd 113.22(10)
C22 P2 C52 105.60(12)
C22 P2 C51 103.78(13)
C52 P2 C51 108.41(13)
C22 P2 Pd 102.36(9)
C52 P2 Pd 116.06(9)
C51 P2 Pd 118.80(10)
C31 P3 C32 101.09(15)
C31 P3 C33 98.69(14)
C32 P3 C33 101.79(14)
C31 P3 Pd 121.18(10)
C32 P3 Pd 110.30(10)
C33 P3 Pd 120.57(10)
C C11 C12 119.3(2)
C C11 C16 126.4(2)
C12 C11 C16 114.4(2)
C13 C12 C11 123.1(2)
C13 C12 P1 126.7(2)
C11 C12 P1 109.93(18)
C12 C13 C14 124.4(2)
C12 C13 H13 117.8
C14 C13 H13 117.8
C15 C14 C13 110.5(2)
C15 C14 B 114.7(2)
C13 C14 B 109.6(2)
C15 C14 H14 107.2
C13 C14 H14 107.2
B C14 H14 107.2
C16 C15 C14 125.2(2)
C16 C15 H15 117.4
C14 C15 H15 117.4
C15 C16 C11 122.2(2)
C15 C16 H16 118.9
C11 C16 H16 118.9
C22 C21 C26 118.0(2)
C22 C21 C 119.4(2)
C26 C21 C 122.6(3)
C24 C25 C26 120.5(3)
C24 C25 H25 119.7
C26 C25 H25 119.7
C23 C24 C25 119.7(3)
C23 C24 H24 120.2
C25 C24 H24 120.2
C24 C23 C22 120.1(3)
C24 C23 H23 119.9
C22 C23 H23 119.9
C21 C22 C23 120.7(2)
C21 C22 P2 113.33(19)
C23 C22 P2 125.9(2)
C25 C26 C21 120.5(3)
C25 C26 H26 119.7
C21 C26 H26 119.7
P3 C31 H31A 109.5
P3 C31 H31B 109.5
H31A C31 H31B 109.5
P3 C31 H31C 109.5
H31A C31 H31C 109.5
H31B C31 H31C 109.5
P3 C32 H32A 109.5
P3 C32 H32B 109.5
H32A C32 H32B 109.5
P3 C32 H32C 109.5
H32A C32 H32C 109.5
H32B C32 H32C 109.5
P3 C33 H33A 109.5
P3 C33 H33B 109.5
H33A C33 H33B 109.5
P3 C33 H33C 109.5
H33A C33 H33C 109.5
H33B C33 H33C 109.5
F76 C36 C75 114.5(2)
F76 C36 C71 121.2(2)
C75 C36 C71 124.3(3)
C43 C41 C44 111.9(3)
C43 C41 P1 109.3(2)
C44 C41 P1 117.4(2)
C43 C41 H41 105.8
C44 C41 H41 105.8
P1 C41 H41 105.8
C46 C42 C45 110.6(2)
C46 C42 P1 111.33(19)
C45 C42 P1 111.1(2)
C46 C42 H42 107.9
C45 C42 H42 107.9
P1 C42 H42 107.9
C41 C43 H43A 109.5
C41 C43 H43B 109.5
H43A C43 H43B 109.5
C41 C43 H43C 109.5
H43A C43 H43C 109.5
H43B C43 H43C 109.5
C41 C44 H44A 109.5
C41 C44 H44B 109.5
H44A C44 H44B 109.5
C41 C44 H44C 109.5
H44A C44 H44C 109.5
H44B C44 H44C 109.5
C42 C46 H46A 109.5
C42 C46 H46B 109.5
H46A C46 H46B 109.5
C42 C46 H46C 109.5
H46A C46 H46C 109.5
H46B C46 H46C 109.5
C42 C45 H45A 109.5
C42 C45 H45B 109.5
H45A C45 H45B 109.5
C42 C45 H45C 109.5
H45A C45 H45C 109.5
H45B C45 H45C 109.5
C53 C51 C54 110.6(3)
C53 C51 P2 114.7(2)
C54 C51 P2 108.8(2)
C53 C51 H51 107.4
C54 C51 H51 107.4
P2 C51 H51 107.4
C56 C52 C55 110.9(2)
C56 C52 P2 117.5(2)
C55 C52 P2 108.60(19)
C56 C52 H52 106.4
C55 C52 H52 106.4
P2 C52 H52 106.4
C51 C53 H53A 109.5
C51 C53 H53B 109.5
H53A C53 H53B 109.5
C51 C53 H53C 109.5
H53A C53 H53C 109.5
H53B C53 H53C 109.5
C51 C54 H54A 109.5
C51 C54 H54B 109.5
H54A C54 H54B 109.5
C51 C54 H54C 109.5
H54A C54 H54C 109.5
H54B C54 H54C 109.5
C52 C55 H55A 109.5
C52 C55 H55B 109.5
H55A C55 H55B 109.5
C52 C55 H55C 109.5
H55A C55 H55C 109.5
H55B C55 H55C 109.5
C52 C56 H56A 109.5
C52 C56 H56B 109.5
H56A C56 H56B 109.5
C52 C56 H56C 109.5
H56A C56 H56C 109.5
H56B C56 H56C 109.5
C62 C61 C66 112.3(2)
C62 C61 B 119.8(2)
C66 C61 B 127.8(2)
F62 C62 C63 115.5(2)
F62 C62 C61 119.3(2)
C63 C62 C61 125.2(3)
F63 C63 C62 120.9(3)
F63 C63 C64 119.6(3)
C62 C63 C64 119.4(3)
F64 C64 C65 120.9(3)
F64 C64 C63 120.6(3)
C65 C64 C63 118.5(3)
F65 C65 C64 119.7(3)
F65 C65 C66 120.1(3)
C64 C65 C66 120.2(3)
F66 C66 C65 114.0(2)
F66 C66 C61 121.7(2)
C65 C66 C61 124.3(3)
C81 B C71 113.3(2)
C81 B C61 110.8(2)
C71 B C61 104.5(2)
C81 B C14 104.3(2)
C71 B C14 112.7(2)
C61 B C14 111.5(2)
C72 C71 C36 112.5(2)
C72 C71 B 121.3(2)
C36 C71 B 126.0(2)
F72 C72 C73 115.4(2)
F72 C72 C71 119.9(2)
C73 C72 C71 124.6(2)
F73 C73 C74 119.0(2)
F73 C73 C72 120.9(2)
C74 C73 C72 120.1(3)
F74 C74 C73 121.2(2)
F74 C74 C75 120.5(3)
C73 C74 C75 118.3(3)
F75 C75 C74 119.2(2)
F75 C75 C36 120.6(2)
C74 C75 C36 120.2(3)
C86 C81 C82 112.2(2)
C86 C81 B 125.3(2)
C82 C81 B 122.1(2)
F82 C82 C83 115.1(2)
F82 C82 C81 119.8(2)
C83 C82 C81 125.0(3)
F83 C83 C84 119.4(3)
F83 C83 C82 121.2(3)
C84 C83 C82 119.4(3)
F84 C84 C83 120.8(3)
F84 C84 C85 120.6(3)
C83 C84 C85 118.6(3)
F85 C85 C86 120.4(3)
F85 C85 C84 119.9(3)
C86 C85 C84 119.7(3)
F86 C86 C85 114.7(2)
F86 C86 C81 120.4(2)
C85 C86 C81 124.9(3)

loop_
_geom_bond_atom_site_label_1
_geom_bond_atom_site_label_2
_geom_bond_distance
Pd C 2.071(3)
Pd P1 2.3039(7)
Pd P2 2.3208(7)
Pd P3 2.3627(8)
C C11 1.362(4)
C C21 1.468(4)
P1 C12 1.809(3)
P1 C41 1.835(3)
P1 C42 1.837(3)
P2 C22 1.812(3)
P2 C52 1.843(3)
P2 C51 1.845(3)
P3 C31 1.811(3)
P3 C32 1.813(3)
P3 C33 1.815(3)
C11 C12 1.455(4)
C11 C16 1.462(4)
C12 C13 1.334(4)
C13 C14 1.492(4)
C13 H13 0.9500
C14 C15 1.484(4)
C14 B 1.681(4)
C14 H14 1.0000
C15 C16 1.336(4)
C15 H15 0.9500
C16 H16 0.9500
C21 C22 1.391(4)
C21 C26 1.403(4)
C25 C24 1.380(4)
C25 C26 1.381(4)
C25 H25 0.9500
C24 C23 1.378(4)
C24 H24 0.9500
C23 C22 1.391(4)
C23 H23 0.9500
C26 H26 0.9500
C31 H31A 0.9800
C31 H31B 0.9800
C31 H31C 0.9800
C32 H32A 0.9800
C32 H32B 0.9800
C32 H32C 0.9800
C33 H33A 0.9800
C33 H33B 0.9800
C33 H33C 0.9800
C36 F76 1.353(3)
C36 C75 1.378(4)
C36 C71 1.390(4)
C41 C43 1.524(4)
C41 C44 1.535(4)
C41 H41 1.0000
C42 C46 1.516(4)
C42 C45 1.529(4)
C42 H42 1.0000
C43 H43A 0.9800
C43 H43B 0.9800
C43 H43C 0.9800
C44 H44A 0.9800
C44 H44B 0.9800
C44 H44C 0.9800
C46 H46A 0.9800
C46 H46B 0.9800
C46 H46C 0.9800
C45 H45A 0.9800
C45 H45B 0.9800
C45 H45C 0.9800
C51 C53 1.521(4)
C51 C54 1.523(4)
C51 H51 1.0000
C52 C56 1.522(4)
C52 C55 1.528(4)
C52 H52 1.0000
C53 H53A 0.9800
C53 H53B 0.9800
C53 H53C 0.9800
C54 H54A 0.9800
C54 H54B 0.9800
C54 H54C 0.9800
C55 H55A 0.9800
C55 H55B 0.9800
C55 H55C 0.9800
C56 H56A 0.9800
C56 H56B 0.9800
C56 H56C 0.9800
C61 C62 1.384(4)
C61 C66 1.387(4)
C61 B 1.667(4)
C62 F62 1.353(3)
C62 C63 1.367(4)
C63 F63 1.349(3)
C63 C64 1.372(4)
C64 F64 1.349(3)
C64 C65 1.357(4)
C65 F65 1.352(3)
C65 C66 1.375(4)
C66 F66 1.352(3)
B C81 1.648(4)
B C71 1.662(4)
C71 C72 1.389(4)
C72 F72 1.351(3)
C72 C73 1.376(4)
C73 F73 1.349(3)
C73 C74 1.365(4)
C74 F74 1.342(3)
C74 C75 1.367(4)
C75 F75 1.344(3)
C81 C86 1.386(4)
C81 C82 1.389(4)
C82 F82 1.358(3)
C82 C83 1.372(4)
C83 F83 1.341(3)
C83 C84 1.372(4)
C84 F84 1.342(3)
C84 C85 1.372(4)
C85 F85 1.346(3)
C85 C86 1.368(4)
C86 F86 1.354(3)
